data_7227285
loop_
_publ_author_name
'Albright, Emily'
'Cann, Jonathan'
'Decken, Andreas'
'Eisler, Sara'

_publ_section_title
;
 Halogen&#x22EF;halogen interactions in diiodo-xylenes
;
_journal_issue 7
_journal_name_full CrystEngComm
_journal_page_first 1024
_journal_paper_doi 10.1039/C6CE02339H
_journal_volume 19
_journal_year 2017
_chemical_formula_moiety 'C8 H8 I2'
_chemical_formula_sum 'C8 H8 I2'
_chemical_formula_weight 357.94
_space_group_crystal_system monoclinic
_space_group_IT_number 15
_space_group_name_Hall '-C 2yc'
_space_group_name_H-M_alt 'C 1 2/c 1'
_symmetry_space_group_name_Hall '-C 2yc'
_symmetry_space_group_name_H-M 'C 1 2/c 1'
_atom_sites_solution_hydrogens geom
_atom_sites_solution_primary direct
_atom_sites_solution_secondary difmap
_audit_creation_method SHELXL-2013
_audit_update_record
;
2016-10-18 deposited with the CCDC.
2016-12-19 downloaded from the CCDC.
;
_cell_angle_alpha 90.00
_cell_angle_beta 105.341(8)
_cell_angle_gamma 90.00
_cell_formula_units_Z 4
_cell_length_a 9.572(5)
_cell_length_b 8.414(5)
_cell_length_c 11.973(6)
_cell_measurement_reflns_used 2410
_cell_measurement_temperature 198(2)
_cell_measurement_theta_max 28.222
_cell_measurement_theta_min 3.273
_cell_volume 929.9(9)
_computing_cell_refinement 'Bruker SMART'
_computing_data_collection 'Bruker SMART'
_computing_data_reduction 'Bruker SAINT'
_computing_molecular_graphics 'Bruker SHELXTL (Sheldrick, 2008)'
_computing_publication_material 'Bruker SHELXTL (Sheldrick, 2008)'
_computing_structure_refinement 'SHELXL-2013 (Sheldrick, 2013)'
_computing_structure_solution 'SHELXS-97 (Sheldrick, 2008)'
_diffrn_ambient_temperature 198(2)
_diffrn_measured_fraction_theta_full 0.996
_diffrn_measured_fraction_theta_max 0.969
_diffrn_measurement_device_type 'Bruker AXS SMART1000/P4'
_diffrn_measurement_method '\f and \w scans'
_diffrn_radiation_monochromator graphite
_diffrn_radiation_probe x-ray
_diffrn_radiation_type MoK\a
_diffrn_radiation_wavelength 0.71073
_diffrn_reflns_av_R_equivalents 0.0740
_diffrn_reflns_av_sigmaI/netI 0.0660
_diffrn_reflns_Laue_measured_fraction_full 0.996
_diffrn_reflns_Laue_measured_fraction_max 0.969
_diffrn_reflns_limit_h_max 12
_diffrn_reflns_limit_h_min -12
_diffrn_reflns_limit_k_max 10
_diffrn_reflns_limit_k_min -10
_diffrn_reflns_limit_l_max 15
_diffrn_reflns_limit_l_min -15
_diffrn_reflns_number 2976
_diffrn_reflns_point_group_measured_fraction_full 0.996
_diffrn_reflns_point_group_measured_fraction_max 0.969
_diffrn_reflns_theta_full 25.000
_diffrn_reflns_theta_max 27.494
_diffrn_reflns_theta_min 3.276
_diffrn_source 'fine-focus sealed tube'
_diffrn_source_type K760
_diffrn_standards_decay_% 0
_diffrn_standards_interval_count 0
_diffrn_standards_interval_time 0
_diffrn_standards_number 0
_exptl_absorpt_coefficient_mu 6.692
_exptl_absorpt_correction_T_max 0.2029
_exptl_absorpt_correction_T_min 0.0977
_exptl_absorpt_correction_type multi-scan
_exptl_absorpt_process_details 'SADABS (Sheldrick, 2008)'
_exptl_crystal_colour Colourless
_exptl_crystal_density_diffrn 2.557
_exptl_crystal_density_method 'not measured'
_exptl_crystal_description Rhombus
_exptl_crystal_F_000 648
_exptl_crystal_recrystallization_method EtOH/H2O
_exptl_crystal_size_max 0.65
_exptl_crystal_size_mid 0.50
_exptl_crystal_size_min 0.35
_refine_diff_density_max 1.390
_refine_diff_density_min -0.980
_refine_diff_density_rms 0.222
_refine_ls_extinction_coef 0.0207(10)
_refine_ls_extinction_expression Fc^*^=kFc[1+0.001xFc^2^\l^3^/sin(2\q)]^-1/4^
_refine_ls_extinction_method SHELXL
_refine_ls_goodness_of_fit_ref 1.241
_refine_ls_hydrogen_treatment constr
_refine_ls_matrix_type full
_refine_ls_number_parameters 48
_refine_ls_number_reflns 1036
_refine_ls_number_restraints 0
_refine_ls_restrained_S_all 1.241
_refine_ls_R_factor_all 0.0360
_refine_ls_R_factor_gt 0.0341
_refine_ls_shift/su_max 0.001
_refine_ls_shift/su_mean 0.000
_refine_ls_structure_factor_coef Fsqd
_refine_ls_weighting_details 'calc w=1/[\s^2^(Fo^2^)+(0.0317P)^2^+1.0768P] where P=(Fo^2^+2Fc^2^)/3'
_refine_ls_weighting_scheme calc
_refine_ls_wR_factor_gt 0.0954
_refine_ls_wR_factor_ref 0.0992
_reflns_Friedel_coverage 0.000
_reflns_number_gt 941
_reflns_number_total 1036
_reflns_threshold_expression 'I > 2\s(I)'
_cod_data_source_file c6ce02339h2.cif
_cod_data_source_block se150755
_cod_depositor_comments 'Adding full bibliography for 7227284--7227287.cif.'
_cod_original_cell_volume 929.9(8)
_cod_database_code 7227285
_shelx_space_group_comment
;
The symmetry employed for this shelxl refinement is uniquely defined
by the following loop, which should always be used as a source of
symmetry information in preference to the above space-group names.
They are only intended as comments.
;
_shelxl_version_number 2013-2

loop_
_space_group_symop_operation_xyz
'x, y, z'
'-x, y, -z+1/2'
'x+1/2, y+1/2, z'
'-x+1/2, y+1/2, -z+1/2'
'-x, -y, -z'
'x, -y, z-1/2'
'-x+1/2, -y+1/2, -z'
'x+1/2, -y+1/2, z-1/2'

loop_
_atom_site_label
_atom_site_type_symbol
_atom_site_fract_x
_atom_site_fract_y
_atom_site_fract_z
_atom_site_U_iso_or_equiv
_atom_site_adp_type
_atom_site_occupancy
_atom_site_site_symmetry_order
_atom_site_calc_flag
_atom_site_refinement_flags_posn
_atom_site_refinement_flags_adp
I1 I 0.27160(3) 0.99659(2) 0.27165(2) 0.0299(2) Uani 1 1 d . .
C1 C 0.2625(3) 0.8449(3) 0.4099(2) 0.0243(6) Uani 1 1 d . .
C2 C 0.1299(3) 0.8311(3) 0.4371(3) 0.0257(6) Uani 1 1 d . .
H2 H 0.0486 0.8880 0.3924 0.031 Uiso 1 1 calc R U
C3 C 0.3860(3) 0.7638(3) 0.4721(2) 0.0251(6) Uani 1 1 d . .
C4 C 0.5300(3) 0.7742(4) 0.4445(3) 0.0318(7) Uani 1 1 d . .
H4A H 0.5192 0.7401 0.3644 0.048 Uiso 1 1 calc R U
H4B H 0.5998 0.7051 0.4971 0.048 Uiso 1 1 calc R U
H4C H 0.5648 0.8842 0.4539 0.048 Uiso 1 1 calc R U

loop_
_atom_site_aniso_label
_atom_site_aniso_U_11
_atom_site_aniso_U_22
_atom_site_aniso_U_33
_atom_site_aniso_U_23
_atom_site_aniso_U_13
_atom_site_aniso_U_12
I1 0.0369(3) 0.0278(3) 0.0289(3) 0.00542(6) 0.0155(2) 0.00086(6)
C1 0.0303(14) 0.0214(14) 0.0240(14) -0.0013(12) 0.0121(11) -0.0008(10)
C2 0.0274(14) 0.0236(14) 0.0269(14) -0.0003(12) 0.0086(11) 0.0022(10)
C3 0.0255(13) 0.0250(15) 0.0264(14) -0.0047(13) 0.0095(11) -0.0018(10)
C4 0.0257(14) 0.0382(18) 0.0351(16) -0.0014(14) 0.0142(12) 0.0008(11)

loop_
_atom_type_symbol
_atom_type_description
_atom_type_scat_dispersion_real
_atom_type_scat_dispersion_imag
_atom_type_scat_source
C C 0.0033 0.0016 'International Tables Vol C Tables 4.2.6.8 and 6.1.1.4'
H H 0.0000 0.0000 'International Tables Vol C Tables 4.2.6.8 and 6.1.1.4'
I I -0.4742 1.8119 'International Tables Vol C Tables 4.2.6.8 and 6.1.1.4'

loop_
_geom_angle_atom_site_label_1
_geom_angle_atom_site_label_2
_geom_angle_atom_site_label_3
_geom_angle
_geom_angle_site_symmetry_1
C2 C1 C3 121.9(3) .
C2 C1 I1 117.5(2) .
C3 C1 I1 120.6(2) .
C3 C2 C1 121.7(3) 7_566
C3 C2 H2 119.2 7_566
C1 C2 H2 119.2 .
C2 C3 C1 116.4(3) 7_566
C2 C3 C4 120.2(2) 7_566
C1 C3 C4 123.4(3) .
C3 C4 H4A 109.5 .
C3 C4 H4B 109.5 .
H4A C4 H4B 109.5 .
C3 C4 H4C 109.5 .
H4A C4 H4C 109.5 .
H4B C4 H4C 109.5 .

loop_
_geom_bond_atom_site_label_1
_geom_bond_atom_site_label_2
_geom_bond_distance
_geom_bond_site_symmetry_2
I1 C1 2.110(3) .
C1 C2 1.395(4) .
C1 C3 1.397(4) .
C2 C3 1.390(4) 7_566
C2 H2 0.9500 .
C3 C2 1.390(4) 7_566
C3 C4 1.502(4) .
C4 H4A 0.9800 .
C4 H4B 0.9800 .
C4 H4C 0.9800 .
